data_1001233
loop_
_publ_author_name
'Giroult, J P'
'Goreaud, M'
'Labbe, P'
'Raveau, B'

_publ_section_title
;
K~x~ P~2~ W~2~ O~16~: A Bronze with a Tunnel Structure Built up from P
O~4~ Tetrahedra and W O~6~ Octahedra
;
_journal_coden_ASTM JSSCBI
_journal_name_full 'Journal of Solid State Chemistry'
_journal_page_first 407
_journal_page_last 414
_journal_paper_doi 10.1016/0022-4596(82)90389-9
_journal_volume 44
_journal_year 1982
_chemical_formula_structural 'K.4 P2 W4 O16'
_chemical_formula_sum 'K0.4 O16 P2 W4'
_chemical_name_systematic
;
Potassium phosphorus tungsten oxide (.4/2/4/16)
;
_space_group_IT_number 11
_symmetry_cell_setting monoclinic
_symmetry_Int_Tables_number 11
_symmetry_space_group_name_Hall '-P 2yb'
_symmetry_space_group_name_H-M 'P 1 21/m 1'
_cell_angle_alpha 90
_cell_angle_beta 100.546(7)
_cell_angle_gamma 90
_cell_formula_units_Z 1
_cell_length_a 6.6702(5)
_cell_length_b 5.3228(8)
_cell_length_c 8.9091(8)
_cell_volume 311.0
_refine_ls_R_factor_all 0.033
_cod_original_formula_sum 'K.4 O16 P2 W4'
_cod_database_code 1001233

loop_
_symmetry_equiv_pos_as_xyz
x,y,z
-x,1/2+y,-z
-x,-y,-z
x,1/2-y,z

loop_
_atom_site_label
_atom_site_type_symbol
_atom_site_symmetry_multiplicity
_atom_site_Wyckoff_symbol
_atom_site_fract_x
_atom_site_fract_y
_atom_site_fract_z
_atom_site_occupancy
_atom_site_attached_hydrogens
_atom_site_calc_flag
K1 K1+ 2 e 0.138(2) 0.25 -0.0001(12) 0.21(2) 0 d
P1 P5+ 2 e 0.7113(3) 0.25 0.1296(2) 1. 0 d
W1 W5+ 2 e 0.13897(4) 0.25 0.41163(3) 1. 0 d
W2 W5+ 2 e 0.56375(4) 0.25 0.74928(3) 1. 0 d
O1 O2- 4 f 0.2827(7) -0.0026(9) 0.3119(5) 1. 0 d
O2 O2- 2 e 0.3643(9) 0.25 0.5764(7) 1. 0 d
O3 O2- 2 c 0. 0. 0.5 1. 0 d
O4 O2- 2 e -0.072(1) 0.25 0.2223(8) 1. 0 d
O5 O2- 2 e 0.7344(9) 0.25 0.9608(7) 1. 0 d
O6 O2- 4 f 0.3982(8) -0.013(1) 0.8368(6) 1. 0 d

loop_
_atom_type_symbol
_atom_type_oxidation_number
K1+ 1.000
P5+ 5.000
W5+ 5.400
O2- -2.000
